data_2201826
loop_
_publ_author_name
'Jones, Peter G.'
'Lozano, Virginia'

_publ_section_title
;
 A second polymorph of 3,5-dibromopyridinium bromide
;
_journal_issue 5
_journal_name_full 'Acta Crystallographica Section E'
_journal_page_first o632
_journal_page_last o634
_journal_paper_doi 10.1107/S1600536803007773
_journal_volume 59
_journal_year 2003
_chemical_formula_iupac 'C5 H4 Br2 N 1+ , Br 1-'
_chemical_formula_moiety 'C5 H4 Br2 N 1+ , Br 1-'
_chemical_formula_sum 'C5 H4 Br3 N'
_chemical_formula_weight 317.82
_chemical_name_systematic
;
3,5-Dibromopyridinium bromide
;
_space_group_IT_number 12
_symmetry_cell_setting monoclinic
_symmetry_space_group_name_Hall '-C 2y'
_symmetry_space_group_name_H-M 'C 1 2/m 1'
_atom_sites_solution_hydrogens geom
_atom_sites_solution_primary direct
_atom_sites_solution_secondary difmap
_audit_creation_method SHELXL-97
_cell_angle_alpha 90.00
_cell_angle_beta 94.574(4)
_cell_angle_gamma 90.00
_cell_formula_units_Z 4
_cell_length_a 11.6270(8)
_cell_length_b 6.8372(4)
_cell_length_c 10.4344(6)
_cell_measurement_reflns_used 4877
_cell_measurement_temperature 133(2)
_cell_measurement_theta_max 30.5
_cell_measurement_theta_min 3.5
_cell_volume 826.85(9)
_computing_cell_refinement 'SAINT (Bruker, 1998)'
_computing_data_collection 'SMART (Bruker, 1998)'
_computing_data_reduction SAINT
_computing_molecular_graphics 'XP (Siemens, 1994)'
_computing_publication_material SHELXL97
_computing_structure_refinement 'SHELXL97 (Sheldrick, 1997)'
_computing_structure_solution 'SHELXS97 (Sheldrick, 1990)'
_diffrn_ambient_temperature 133(2)
_diffrn_detector_area_resol_mean 8.192
_diffrn_measured_fraction_theta_full 0.999
_diffrn_measured_fraction_theta_max 0.999
_diffrn_measurement_device_type 'Bruker SMART 1000 CCD'
_diffrn_measurement_method '\w and \f'
_diffrn_radiation_monochromator graphite
_diffrn_radiation_source 'fine-focus sealed tube'
_diffrn_radiation_type MoK\a
_diffrn_radiation_wavelength 0.71073
_diffrn_reflns_av_R_equivalents 0.0296
_diffrn_reflns_av_sigmaI/netI 0.0170
_diffrn_reflns_limit_h_max 16
_diffrn_reflns_limit_h_min -16
_diffrn_reflns_limit_k_max 9
_diffrn_reflns_limit_k_min -9
_diffrn_reflns_limit_l_max 14
_diffrn_reflns_limit_l_min -14
_diffrn_reflns_number 7962
_diffrn_reflns_theta_full 30.00
_diffrn_reflns_theta_max 30.03
_diffrn_reflns_theta_min 1.96
_diffrn_standards_decay_% 0
_diffrn_standards_interval_count 0
_diffrn_standards_interval_time 0
_diffrn_standards_number 0
_exptl_absorpt_coefficient_mu 14.551
_exptl_absorpt_correction_T_max 0.462
_exptl_absorpt_correction_T_min 0.253
_exptl_absorpt_correction_type multi-scan
_exptl_absorpt_process_details '(SADABS; Bruker, 1998)'
_exptl_crystal_colour colourless
_exptl_crystal_density_diffrn 2.553
_exptl_crystal_density_method 'not measured'
_exptl_crystal_description prism
_exptl_crystal_F_000 584
_exptl_crystal_size_max 0.25
_exptl_crystal_size_mid 0.13
_exptl_crystal_size_min 0.08
_refine_diff_density_max 0.547
_refine_diff_density_min -0.783
_refine_ls_extinction_method none
_refine_ls_goodness_of_fit_ref 1.057
_refine_ls_hydrogen_treatment mixed
_refine_ls_matrix_type full
_refine_ls_number_parameters 58
_refine_ls_number_reflns 1308
_refine_ls_number_restraints 1
_refine_ls_restrained_S_all 1.058
_refine_ls_R_factor_all 0.0238
_refine_ls_R_factor_gt 0.0204
_refine_ls_shift/su_max 0.001
_refine_ls_shift/su_mean 0.000
_refine_ls_structure_factor_coef Fsqd
_refine_ls_weighting_details 'calc w = 1/[\s^2^(Fo^2^)+(0.0338P)^2^] where P = (Fo^2^+2Fc^2^)/3'
_refine_ls_weighting_scheme calc
_refine_ls_wR_factor_gt 0.0512
_refine_ls_wR_factor_ref 0.0522
_reflns_number_gt 1138
_reflns_number_total 1308
_reflns_threshold_expression I>2\s(I)
_cod_data_source_file bt6266.cif
_cod_data_source_block I
_cod_original_sg_symbol_H-M 'C 2/m'
_cod_database_code 2201826
_cod_database_fobs_code 2201826

loop_
_symmetry_equiv_pos_as_xyz
'x, y, z'
'-x, y, -z'
'x+1/2, y+1/2, z'
'-x+1/2, y+1/2, -z'
'-x, -y, -z'
'x, -y, z'
'-x+1/2, -y+1/2, -z'
'x+1/2, -y+1/2, z'

loop_
_atom_site_label
_atom_site_fract_x
_atom_site_fract_y
_atom_site_fract_z
_atom_site_U_iso_or_equiv
_atom_site_adp_type
_atom_site_calc_flag
_atom_site_refinement_flags
_atom_site_occupancy
_atom_site_disorder_assembly
_atom_site_disorder_group
_atom_site_type_symbol
N1 0.2711(2) 0.0000 0.3728(2) 0.0210(5) Uani d SD 1 . . N
H01 0.318(3) 0.0000 0.447(3) 0.041(11) Uiso d SD 1 . . H
C2 0.3274(2) 0.0000 0.2649(3) 0.0213(6) Uani d S 1 . . C
H2 0.4093 0.0000 0.2687 0.026 Uiso calc SR 1 . . H
C3 0.2623(3) 0.0000 0.1490(3) 0.0195(5) Uani d S 1 . . C
C4 0.1426(2) 0.0000 0.1439(3) 0.0209(6) Uani d S 1 . . C
H4 0.0978 0.0000 0.0637 0.025 Uiso calc SR 1 . . H
C5 0.0901(2) 0.0000 0.2585(3) 0.0196(5) Uani d S 1 . . C
C6 0.1582(3) 0.0000 0.3746(3) 0.0206(5) Uani d S 1 . . C
H6 0.1235 0.0000 0.4540 0.025 Uiso calc SR 1 . . H
Br1 0.33492(3) 0.0000 -0.00570(3) 0.02854(9) Uani d S 1 . . Br
Br2 -0.07127(2) 0.0000 0.26154(3) 0.02426(9) Uani d S 1 . . Br
Br3 0.36075(2) 0.0000 0.66478(3) 0.02041(8) Uani d S 1 . . Br

loop_
_atom_site_aniso_label
_atom_site_aniso_U_11
_atom_site_aniso_U_22
_atom_site_aniso_U_33
_atom_site_aniso_U_12
_atom_site_aniso_U_13
_atom_site_aniso_U_23
N1 0.0210(12) 0.0214(12) 0.0196(12) 0.000 -0.0055(10) 0.000
C2 0.0163(13) 0.0203(14) 0.0270(15) 0.000 0.0001(11) 0.000
C3 0.0168(12) 0.0225(14) 0.0196(13) 0.000 0.0041(10) 0.000
C4 0.0179(13) 0.0256(15) 0.0188(13) 0.000 -0.0005(10) 0.000
C5 0.0165(12) 0.0203(14) 0.0216(14) 0.000 0.0001(10) 0.000
C6 0.0194(13) 0.0212(14) 0.0213(13) 0.000 0.0018(10) 0.000
Br1 0.02211(15) 0.03806(19) 0.02650(17) 0.000 0.00851(12) 0.000
Br2 0.01390(14) 0.02879(17) 0.03013(17) 0.000 0.00204(11) 0.000
Br3 0.01699(14) 0.02412(16) 0.01952(14) 0.000 -0.00222(10) 0.000

loop_
_atom_type_symbol
_atom_type_description
_atom_type_scat_dispersion_real
_atom_type_scat_dispersion_imag
_atom_type_scat_source
C C 0.0033 0.0016 'International Tables Vol C Tables 4.2.6.8 and 6.1.1.4'
H H 0.0000 0.0000 'International Tables Vol C Tables 4.2.6.8 and 6.1.1.4'
N N 0.0061 0.0033 'International Tables Vol C Tables 4.2.6.8 and 6.1.1.4'
Br Br -0.2901 2.4595 'International Tables Vol C Tables 4.2.6.8 and 6.1.1.4'

loop_
_geom_angle_atom_site_label_1
_geom_angle_atom_site_label_2
_geom_angle_atom_site_label_3
_geom_angle
_geom_angle_publ_flag
C6 N1 C2 124.4(3) y
C6 N1 H01 121(3) ?
C2 N1 H01 114(3) ?
N1 C2 C3 117.7(3) y
N1 C2 H2 121.2 ?
C3 C2 H2 121.2 ?
C2 C3 C4 121.0(3) ?
C2 C3 Br1 120.1(2) ?
C4 C3 Br1 119.0(2) ?
C5 C4 C3 118.4(3) ?
C5 C4 H4 120.8 ?
C3 C4 H4 120.8 ?
C4 C5 C6 119.4(3) ?
C4 C5 Br2 121.6(2) ?
C6 C5 Br2 119.0(2) ?
N1 C6 C5 119.1(3) y
N1 C6 H6 120.4 ?
C5 C6 H6 120.4 ?

loop_
_geom_bond_atom_site_label_1
_geom_bond_atom_site_label_2
_geom_bond_site_symmetry_2
_geom_bond_distance
_geom_bond_publ_flag
N1 C6 . 1.314(4) ?
N1 C2 . 1.347(4) ?
N1 H01 . 0.912(19) ?
C2 C3 . 1.375(4) ?
C2 H2 . 0.9500 ?
C3 C4 . 1.388(4) ?
C3 Br1 . 1.881(3) ?
C4 C5 . 1.386(4) ?
C4 H4 . 0.9500 ?
C5 C6 . 1.394(4) ?
C5 Br2 . 1.879(3) ?
C6 H6 . 0.9500 ?

loop_
_geom_hbond_atom_site_label_D
_geom_hbond_atom_site_label_H
_geom_hbond_atom_site_label_A
_geom_hbond_site_symmetry_A
_geom_hbond_distance_DH
_geom_hbond_distance_HA
_geom_hbond_distance_DA
_geom_hbond_angle_DHA
N1 H01 Br3 . 0.912(19) 2.29(2) 3.140(2) 156(4)
C6 H6 Br2 5_556 0.95 3.08 4.006(3) 166
C2 H2 Br3 5_656 0.95 2.71 3.641(3) 168

loop_
_cod_related_entry_id
_cod_related_entry_database
_cod_related_entry_code
1 ChemSpider 21131799
